data_4500275
loop_
_publ_author_name
'Xu, Jing'
'Su, Weiping'
'Hong, Maochun'

_publ_section_title
;
 A Series of Lanthanide Secondary Building Units Based
 Metal&#x2212;Organic Frameworks Constructed by Organic
 Pyridine-2,6-Dicarboxylate and Inorganic Sulfate
;
_journal_issue 1
_journal_name_full 'Crystal Growth &amp; Design'
_journal_page_first 337
_journal_paper_doi 10.1021/cg101343k
_journal_volume 11
_journal_year 2011
_chemical_formula_sum 'C14 H14 Ce2 N2 O16 S'
_chemical_formula_weight 778.57
_chemical_name_systematic
; 
 ? 
;
_space_group_IT_number 14
_symmetry_cell_setting monoclinic
_symmetry_space_group_name_Hall '-P 2yn'
_symmetry_space_group_name_H-M 'P 1 21/n 1'
_atom_sites_solution_hydrogens geom
_atom_sites_solution_primary direct
_atom_sites_solution_secondary difmap
_audit_creation_method SHELXL-97
_cell_angle_alpha 90.00
_cell_angle_beta 100.007(4)
_cell_angle_gamma 90.00
_cell_formula_units_Z 4
_cell_length_a 10.6886(5)
_cell_length_b 16.4787(7)
_cell_length_c 12.4214(6)
_cell_measurement_reflns_used 5988
_cell_measurement_temperature 293(2)
_cell_measurement_theta_max 27.4797
_cell_measurement_theta_min 2.0730
_cell_volume 2154.55(17)
_computing_cell_refinement 'CrystalClear (Rigaku Corp., 2000)'
_computing_data_collection 'CrystalClear (Rigaku Corp., 2000)'
_computing_data_reduction 'CrystalClear (Rigaku Corp., 2000)'
_computing_molecular_graphics SHELXTL
_computing_publication_material SHELXTL
_computing_structure_refinement 'SHELXL-97 (Sheldrick, 1997)'
_computing_structure_solution 'SHELXS-97 (Sheldrick, 1990)'
_diffrn_ambient_temperature 293(2)
_diffrn_measured_fraction_theta_full 0.985
_diffrn_measured_fraction_theta_max 0.985
_diffrn_measurement_device_type 'SCXmini CCD'
_diffrn_measurement_method CCD_Profile_fitting
_diffrn_radiation_monochromator graphite
_diffrn_radiation_source 'fine-focus sealed tube'
_diffrn_radiation_type MoK\a
_diffrn_radiation_wavelength 0.71073
_diffrn_reflns_av_R_equivalents 0.0381
_diffrn_reflns_av_sigmaI/netI 0.0389
_diffrn_reflns_limit_h_max 13
_diffrn_reflns_limit_h_min -13
_diffrn_reflns_limit_k_max 21
_diffrn_reflns_limit_k_min -21
_diffrn_reflns_limit_l_max 16
_diffrn_reflns_limit_l_min -15
_diffrn_reflns_number 16828
_diffrn_reflns_theta_full 27.49
_diffrn_reflns_theta_max 27.49
_diffrn_reflns_theta_min 2.07
_diffrn_standards_decay_% none
_diffrn_standards_interval_count none
_diffrn_standards_interval_time none
_diffrn_standards_number none
_exptl_absorpt_coefficient_mu 4.356
_exptl_absorpt_correction_T_max 0.647
_exptl_absorpt_correction_T_min 0.461
_exptl_absorpt_correction_type multi-scan
_exptl_absorpt_process_details 'SADABS (Sheldrick, 1996)'
_exptl_crystal_colour Light-yellow
_exptl_crystal_density_diffrn 2.400
_exptl_crystal_density_method 'not measured'
_exptl_crystal_description Prism
_exptl_crystal_F_000 1488
_exptl_crystal_size_max 0.2000
_exptl_crystal_size_mid 0.1500
_exptl_crystal_size_min 0.1000
_refine_diff_density_max 4.723
_refine_diff_density_min -2.558
_refine_diff_density_rms 0.681
_refine_ls_extinction_coef 0.0111(7)
_refine_ls_extinction_expression Fc^*^=kFc[1+0.001xFc^2^\l^3^/sin(2\q)]^-1/4^
_refine_ls_extinction_method SHELXL
_refine_ls_goodness_of_fit_ref 1.223
_refine_ls_hydrogen_treatment constr
_refine_ls_matrix_type full
_refine_ls_number_parameters 312
_refine_ls_number_reflns 4870
_refine_ls_number_restraints 0
_refine_ls_restrained_S_all 1.223
_refine_ls_R_factor_all 0.0579
_refine_ls_R_factor_gt 0.0496
_refine_ls_shift/su_max 0.001
_refine_ls_shift/su_mean 0.000
_refine_ls_structure_factor_coef Fsqd
_refine_ls_weighting_details 'calc w=1/[\s^2^(Fo^2^)+(0.0986P)^2^+3.2491P] where P=(Fo^2^+2Fc^2^)/3'
_refine_ls_weighting_scheme calc
_refine_ls_wR_factor_gt 0.1391
_refine_ls_wR_factor_ref 0.1642
_reflns_number_gt 4623
_reflns_number_total 4870
_reflns_threshold_expression >2sigma(I)
_cod_data_source_file cg101343k_si_003.cif
_cod_data_source_block 1
_cod_depositor_comments
;
The following automatic conversions were performed:

'_symmetry_cell_setting' value 'Monoclinic' changed to 'monoclinic'
according to /home/saulius/struct/CIF-dictionaries/cif_core.dic
dictionary named 'cif_core.dic' version 2.4.1 from
2010-06-29.

'_exptl_absorpt_correction_type' value 'Multi-scan'
changed to 'multi-scan' according to
/home/saulius/struct/CIF-dictionaries/cif_core.dic dictionary named
'cif_core.dic' version 2.4.1 from 2010-06-29.

Automatic conversion script
Id: cif_fix_values 1715 2011-07-08 13:25:40Z adriana 
;
_cod_original_sg_symbol_H-M P2(1)/n
_cod_database_code 4500275

loop_
_symmetry_equiv_pos_as_xyz
'x, y, z'
'-x+1/2, y+1/2, -z+1/2'
'-x, -y, -z'
'x-1/2, -y-1/2, z-1/2'

loop_
_atom_site_label
_atom_site_type_symbol
_atom_site_fract_x
_atom_site_fract_y
_atom_site_fract_z
_atom_site_U_iso_or_equiv
_atom_site_adp_type
_atom_site_occupancy
_atom_site_symmetry_multiplicity
_atom_site_calc_flag
_atom_site_refinement_flags
Ce1 Ce -0.07496(3) 0.118615(19) -0.04786(3) 0.01887(17) Uani 1 1 d .
Ce2 Ce 0.35624(3) 0.108272(19) 0.15106(3) 0.01975(17) Uani 1 1 d .
S S 0.17799(14) 0.05185(9) -0.12288(11) 0.0219(3) Uani 1 1 d .
O1 O 0.1144(4) 0.1422(3) 0.0972(3) 0.0241(9) Uani 1 1 d .
O2 O 0.2073(4) 0.1905(3) 0.2559(4) 0.0310(10) Uani 1 1 d .
O3 O -0.3022(4) 0.1324(3) -0.0214(4) 0.0290(10) Uani 1 1 d .
O4 O -0.4465(4) 0.1428(3) 0.0868(4) 0.0328(10) Uani 1 1 d .
O5 O 0.0893(4) 0.0042(2) -0.0653(3) 0.0244(9) Uani 1 1 d .
O6 O 0.1075(5) 0.1275(3) -0.1541(4) 0.0317(10) Uani 1 1 d .
O7 O 0.2948(4) 0.0694(3) -0.0446(4) 0.0298(10) Uani 1 1 d .
O8 O 0.2096(5) 0.0080(3) -0.2152(4) 0.0377(12) Uani 1 1 d .
O9 O 0.2193(4) -0.0168(3) 0.1719(3) 0.0255(9) Uani 1 1 d .
O10 O 0.1859(5) -0.1310(3) 0.2542(4) 0.0344(11) Uani 1 1 d .
O11 O 0.4771(4) 0.1774(3) 0.3113(4) 0.0299(10) Uani 1 1 d .
O12 O 0.4465(5) 0.2334(3) 0.4676(4) 0.0366(11) Uani 1 1 d .
O13 O 0.4793(5) -0.0239(3) 0.1466(4) 0.0362(11) Uani 1 1 d .
H13A H 0.4252 -0.0599 0.1210 0.043 Uiso 1 1 d R
H13B H 0.5508 -0.0381 0.1317 0.043 Uiso 1 1 d R
O14 O 0.3550(5) 0.2550(3) 0.0954(4) 0.0330(10) Uani 1 1 d .
H14A H 0.3065 0.2633 0.0346 0.040 Uiso 1 1 d R
H14B H 0.3177 0.2731 0.1456 0.040 Uiso 1 1 d R
O15 O 0.5618(9) 0.3516(6) 0.0837(8) 0.102(3) Uani 1 1 d .
H15A H 0.6040 0.3780 0.0433 0.122 Uiso 1 1 d R
H15B H 0.5346 0.3853 0.1259 0.122 Uiso 1 1 d R
O16 O -0.0018(13) -0.0319(8) -0.3840(10) 0.140(4) Uiso 1 1 d .
H16A H 0.0685 -0.0541 -0.3573 0.167 Uiso 1 1 d R
H16B H -0.0588 -0.0525 -0.3525 0.167 Uiso 1 1 d R
N1 N -0.1168(5) 0.1706(3) 0.1387(4) 0.0207(10) Uani 1 1 d .
N2 N 0.3457(5) 0.0497(3) 0.3474(4) 0.0236(10) Uani 1 1 d .
C1 C -0.0187(6) 0.1972(4) 0.2140(5) 0.0240(12) Uani 1 1 d .
C2 C -0.0352(7) 0.2367(4) 0.3075(5) 0.0323(14) Uani 1 1 d .
H2A H 0.0342 0.2536 0.3584 0.039 Uiso 1 1 calc R
C3 C -0.1580(7) 0.2507(5) 0.3241(6) 0.0373(16) Uani 1 1 d .
H3A H -0.1724 0.2792 0.3854 0.045 Uiso 1 1 calc R
C4 C -0.2595(6) 0.2220(4) 0.2487(5) 0.0307(14) Uani 1 1 d .
H4A H -0.3427 0.2295 0.2595 0.037 Uiso 1 1 calc R
C5 C -0.2343(6) 0.1821(4) 0.1575(5) 0.0238(12) Uani 1 1 d .
C6 C 0.1097(6) 0.1757(3) 0.1883(5) 0.0225(11) Uani 1 1 d .
C7 C -0.3364(6) 0.1499(4) 0.0674(5) 0.0241(12) Uani 1 1 d .
C8 C 0.2900(6) -0.0205(4) 0.3630(5) 0.0246(12) Uani 1 1 d .
C9 C 0.2814(7) -0.0504(4) 0.4658(5) 0.0326(15) Uani 1 1 d .
H9A H 0.2463 -0.1012 0.4743 0.039 Uiso 1 1 calc R
C10 C 0.3272(7) -0.0018(5) 0.5562(5) 0.0365(16) Uani 1 1 d .
H10A H 0.3230 -0.0196 0.6265 0.044 Uiso 1 1 calc R
C11 C 0.3785(7) 0.0728(4) 0.5399(5) 0.0321(14) Uani 1 1 d .
H11A H 0.4058 0.1072 0.5986 0.038 Uiso 1 1 calc R
C12 C 0.3889(6) 0.0958(4) 0.4339(5) 0.0251(12) Uani 1 1 d .
C13 C 0.2279(6) -0.0603(4) 0.2568(5) 0.0233(12) Uani 1 1 d .
C14 C 0.4423(6) 0.1752(4) 0.4019(5) 0.0258(12) Uani 1 1 d .

loop_
_atom_site_aniso_label
_atom_site_aniso_U_11
_atom_site_aniso_U_22
_atom_site_aniso_U_33
_atom_site_aniso_U_23
_atom_site_aniso_U_13
_atom_site_aniso_U_12
Ce1 0.0179(3) 0.0184(2) 0.0209(2) -0.00073(10) 0.00501(16) -0.00032(10)
Ce2 0.0177(3) 0.0197(2) 0.0224(2) -0.00104(10) 0.00513(16) -0.00046(11)
S 0.0208(7) 0.0232(7) 0.0231(7) -0.0005(5) 0.0079(6) 0.0002(5)
O1 0.022(2) 0.025(2) 0.026(2) -0.0046(17) 0.0072(17) 0.0022(17)
O2 0.021(2) 0.040(3) 0.030(2) -0.0078(19) -0.0006(18) 0.0034(19)
O3 0.021(2) 0.036(2) 0.030(2) -0.0082(19) 0.0040(18) -0.0005(19)
O4 0.020(2) 0.039(3) 0.042(3) -0.009(2) 0.012(2) -0.004(2)
O5 0.026(2) 0.020(2) 0.030(2) -0.0007(16) 0.0128(18) -0.0010(17)
O6 0.028(3) 0.034(2) 0.036(3) 0.0110(19) 0.014(2) 0.005(2)
O7 0.022(2) 0.038(3) 0.029(2) 0.0012(18) 0.0023(18) 0.0012(19)
O8 0.042(3) 0.044(3) 0.031(2) -0.012(2) 0.018(2) -0.005(2)
O9 0.024(2) 0.027(2) 0.024(2) 0.0029(17) 0.0011(17) -0.0041(17)
O10 0.047(3) 0.025(2) 0.028(2) 0.0039(18) 0.001(2) -0.008(2)
O11 0.030(2) 0.031(2) 0.029(2) -0.0057(18) 0.0049(19) -0.0087(19)
O12 0.054(3) 0.021(2) 0.035(2) -0.0059(18) 0.006(2) 0.002(2)
O13 0.030(3) 0.031(3) 0.048(3) -0.009(2) 0.012(2) 0.001(2)
O14 0.047(3) 0.026(2) 0.028(2) 0.0006(18) 0.010(2) 0.001(2)
O15 0.102(7) 0.090(7) 0.118(7) 0.008(6) 0.029(6) -0.033(6)
N1 0.023(2) 0.016(2) 0.024(2) -0.0002(17) 0.0066(19) 0.0035(19)
N2 0.025(3) 0.022(2) 0.025(2) -0.0020(19) 0.008(2) 0.000(2)
C1 0.024(3) 0.024(3) 0.026(3) -0.002(2) 0.008(2) 0.002(2)
C2 0.026(3) 0.040(4) 0.031(3) -0.011(3) 0.006(3) -0.003(3)
C3 0.031(4) 0.046(4) 0.036(3) -0.014(3) 0.008(3) 0.008(3)
C4 0.025(3) 0.034(3) 0.035(3) -0.012(3) 0.013(3) -0.001(3)
C5 0.019(3) 0.023(3) 0.031(3) 0.000(2) 0.009(2) 0.002(2)
C6 0.023(3) 0.019(3) 0.026(3) 0.000(2) 0.004(2) 0.002(2)
C7 0.023(3) 0.020(3) 0.031(3) -0.002(2) 0.007(2) -0.002(2)
C8 0.026(3) 0.023(3) 0.024(3) 0.001(2) 0.001(2) -0.002(2)
C9 0.045(4) 0.029(3) 0.025(3) 0.003(2) 0.010(3) -0.008(3)
C10 0.041(4) 0.046(4) 0.024(3) 0.003(3) 0.006(3) -0.005(3)
C11 0.039(4) 0.035(4) 0.021(3) -0.004(3) 0.004(3) -0.001(3)
C12 0.024(3) 0.023(3) 0.028(3) -0.005(2) 0.002(2) 0.003(2)
C13 0.023(3) 0.025(3) 0.020(3) -0.001(2) 0.002(2) -0.002(2)
C14 0.025(3) 0.024(3) 0.027(3) -0.002(2) 0.003(2) 0.003(2)

loop_
_atom_type_symbol
_atom_type_description
_atom_type_scat_dispersion_real
_atom_type_scat_dispersion_imag
_atom_type_scat_source
C C 0.0033 0.0016 'International Tables Vol C Tables 4.2.6.8 and 6.1.1.4'
N N 0.0061 0.0033 'International Tables Vol C Tables 4.2.6.8 and 6.1.1.4'
O O 0.0106 0.0060 'International Tables Vol C Tables 4.2.6.8 and 6.1.1.4'
S S 0.1246 0.1234 'International Tables Vol C Tables 4.2.6.8 and 6.1.1.4'
Ce Ce -0.2486 2.6331 'International Tables Vol C Tables 4.2.6.8 and 6.1.1.4'
H H 0.0000 0.0000 'International Tables Vol C Tables 4.2.6.8 and 6.1.1.4'

loop_
_geom_angle_atom_site_label_1
_geom_angle_atom_site_label_2
_geom_angle_atom_site_label_3
_geom_angle
_geom_angle_site_symmetry_1
_geom_angle_site_symmetry_3
O12 Ce1 O5 141.22(15) 4_565 3
O12 Ce1 O1 74.70(16) 4_565 .
O5 Ce1 O1 80.80(14) 3 .
O12 Ce1 O3 88.81(17) 4_565 .
O5 Ce1 O3 80.99(15) 3 .
O1 Ce1 O3 124.86(13) . .
O12 Ce1 O6 85.06(16) 4_565 .
O5 Ce1 O6 117.98(14) 3 .
O1 Ce1 O6 76.51(15) . .
O3 Ce1 O6 155.16(16) . .
O12 Ce1 N1 68.19(15) 4_565 .
O5 Ce1 N1 74.03(14) 3 .
O1 Ce1 N1 62.97(15) . .
O3 Ce1 N1 62.03(15) . .
O6 Ce1 N1 135.67(17) . .
O12 Ce1 O9 136.58(15) 4_565 3
O5 Ce1 O9 73.77(14) 3 3
O1 Ce1 O9 148.49(14) . 3
O3 Ce1 O9 69.42(14) . 3
O6 Ce1 O9 99.18(15) . 3
N1 Ce1 O9 124.69(15) . 3
O12 Ce1 O5 131.99(15) 4_565 .
O5 Ce1 O5 64.38(15) 3 .
O1 Ce1 O5 72.51(13) . .
O3 Ce1 O5 138.95(14) . .
O6 Ce1 O5 53.88(14) . .
N1 Ce1 O5 122.57(14) . .
O9 Ce1 O5 79.81(14) 3 .
O12 Ce1 O10 91.09(16) 4_565 3
O5 Ce1 O10 123.46(14) 3 3
O1 Ce1 O10 149.40(15) . 3
O3 Ce1 O10 80.74(16) . 3
O6 Ce1 O10 75.34(17) . 3
N1 Ce1 O10 136.69(16) . 3
O9 Ce1 O10 49.71(14) 3 3
O5 Ce1 O10 99.80(15) . 3
O12 Ce1 C13 114.74(17) 4_565 3
O5 Ce1 C13 98.75(15) 3 3
O1 Ce1 C13 159.01(15) . 3
O3 Ce1 C13 75.35(15) . 3
O6 Ce1 C13 85.43(16) . 3
N1 Ce1 C13 137.34(17) . 3
O9 Ce1 C13 25.10(15) 3 3
O5 Ce1 C13 88.27(15) . 3
O10 Ce1 C13 24.72(15) 3 3
O12 Ce1 S 106.98(13) 4_565 .
O5 Ce1 S 91.33(10) 3 .
O1 Ce1 S 69.14(9) . .
O3 Ce1 S 162.02(11) . .
O6 Ce1 S 26.66(11) . .
N1 Ce1 S 131.43(12) . .
O9 Ce1 S 92.86(10) 3 .
O5 Ce1 S 27.63(9) . .
O10 Ce1 S 90.20(13) 3 .
C13 Ce1 S 89.93(12) 3 .
O4 Ce2 O11 78.17(15) 1_655 .
O4 Ce2 O7 80.65(15) 1_655 .
O11 Ce2 O7 157.38(15) . .
O4 Ce2 O14 69.55(17) 1_655 .
O11 Ce2 O14 75.74(16) . .
O7 Ce2 O14 89.51(15) . .
O4 Ce2 O13 73.41(16) 1_655 .
O11 Ce2 O13 102.30(16) . .
O7 Ce2 O13 78.95(15) . .
O14 Ce2 O13 142.51(16) . .
O4 Ce2 O9 139.29(15) 1_655 .
O11 Ce2 O9 121.29(14) . .
O7 Ce2 O9 80.39(14) . .
O14 Ce2 O9 145.49(16) . .
O13 Ce2 O9 67.78(15) . .
O4 Ce2 O2 132.69(15) 1_655 .
O11 Ce2 O2 68.58(15) . .
O7 Ce2 O2 122.79(14) . .
O14 Ce2 O2 70.29(15) . .
O13 Ce2 O2 144.84(15) . .
O9 Ce2 O2 87.62(15) . .
O4 Ce2 O1 137.42(16) 1_655 .
O11 Ce2 O1 117.73(14) . .
O7 Ce2 O1 73.98(13) . .
O14 Ce2 O1 76.51(16) . .
O13 Ce2 O1 131.87(15) . .
O9 Ce2 O1 68.99(14) . .
O2 Ce2 O1 49.75(13) . .
O4 Ce2 N2 124.24(17) 1_655 .
O11 Ce2 N2 61.46(15) . .
O7 Ce2 N2 139.52(16) . .
O14 Ce2 N2 127.28(15) . .
O13 Ce2 N2 79.22(16) . .
O9 Ce2 N2 59.84(15) . .
O2 Ce2 N2 66.50(15) . .
O1 Ce2 N2 96.62(14) . .
O4 Ce2 C6 143.31(17) 1_655 .
O11 Ce2 C6 93.20(16) . .
O7 Ce2 C6 99.09(15) . .
O14 Ce2 C6 73.77(16) . .
O13 Ce2 C6 142.97(16) . .
O9 Ce2 C6 75.40(15) . .
O2 Ce2 C6 24.68(15) . .
O1 Ce2 C6 25.24(14) . .
N2 Ce2 C6 79.15(16) . .
O8 S O7 109.5(3) . .
O8 S O6 113.2(3) . .
O7 S O6 110.2(3) . .
O8 S O5 111.7(3) . .
O7 S O5 108.7(3) . .
O6 S O5 103.3(3) . .
O8 S Ce1 136.7(2) . .
O7 S Ce1 113.72(18) . .
O6 S Ce1 50.71(18) . .
O5 S Ce1 53.66(16) . .
C6 O1 Ce1 124.0(4) . .
C6 O1 Ce2 93.2(3) . .
Ce1 O1 Ce2 142.47(17) . .
C6 O2 Ce2 94.3(3) . .
C7 O3 Ce1 124.8(4) . .
C7 O4 Ce2 168.6(5) . 1_455
S O5 Ce1 143.2(3) . 3
S O5 Ce1 98.7(2) . .
Ce1 O5 Ce1 115.62(15) 3 .
S O6 Ce1 102.6(2) . .
S O7 Ce2 138.2(3) . .
C13 O9 Ce2 125.4(4) . .
C13 O9 Ce1 94.5(4) . 3
Ce2 O9 Ce1 138.55(17) . 3
C13 O10 Ce1 93.0(4) . 3
C14 O11 Ce2 121.4(4) . .
C14 O12 Ce1 135.8(4) . 4_666
Ce2 O13 H13A 106.5 . .
Ce2 O13 H13B 136.7 . .
H13A O13 H13B 107.7 . .
Ce2 O14 H14A 111.9 . .
Ce2 O14 H14B 96.7 . .
H14A O14 H14B 107.7 . .
H15A O15 H15B 107.7 . .
H16A O16 H16B 107.7 . .
C5 N1 C1 118.3(5) . .
C5 N1 Ce1 121.4(4) . .
C1 N1 Ce1 119.6(4) . .
C8 N2 C12 118.7(5) . .
C8 N2 Ce2 122.9(4) . .
C12 N2 Ce2 118.1(4) . .
N1 C1 C2 122.9(6) . .
N1 C1 C6 113.8(5) . .
C2 C1 C6 123.3(6) . .
C1 C2 C3 118.2(6) . .
C1 C2 H2A 120.9 . .
C3 C2 H2A 120.9 . .
C2 C3 C4 119.5(6) . .
C2 C3 H3A 120.3 . .
C4 C3 H3A 120.3 . .
C5 C4 C3 118.5(6) . .
C5 C4 H4A 120.8 . .
C3 C4 H4A 120.8 . .
N1 C5 C4 122.6(6) . .
N1 C5 C7 113.6(5) . .
C4 C5 C7 123.7(5) . .
O2 C6 O1 121.9(5) . .
O2 C6 C1 120.0(5) . .
O1 C6 C1 118.1(5) . .
O2 C6 Ce2 61.0(3) . .
O1 C6 Ce2 61.5(3) . .
C1 C6 Ce2 171.2(4) . .
O4 C7 O3 125.3(6) . .
O4 C7 C5 118.2(5) . .
O3 C7 C5 116.5(5) . .
N2 C8 C9 123.1(6) . .
N2 C8 C13 112.9(5) . .
C9 C8 C13 123.8(6) . .
C8 C9 C10 117.8(6) . .
C8 C9 H9A 121.1 . .
C10 C9 H9A 121.1 . .
C11 C10 C9 119.2(6) . .
C11 C10 H10A 120.4 . .
C9 C10 H10A 120.4 . .
C10 C11 C12 118.8(6) . .
C10 C11 H11A 120.6 . .
C12 C11 H11A 120.6 . .
N2 C12 C11 122.2(6) . .
N2 C12 C14 112.1(5) . .
C11 C12 C14 125.6(6) . .
O10 C13 O9 122.3(5) . .
O10 C13 C8 121.9(5) . .
O9 C13 C8 115.8(5) . .
O10 C13 Ce1 62.3(3) . 3
O9 C13 Ce1 60.4(3) . 3
C8 C13 Ce1 171.0(4) . 3
O11 C14 O12 125.6(6) . .
O11 C14 C12 116.7(5) . .
O12 C14 C12 117.7(5) . .

loop_
_geom_bond_atom_site_label_1
_geom_bond_atom_site_label_2
_geom_bond_distance
_geom_bond_site_symmetry_2
Ce1 O12 2.454(5) 4_565
Ce1 O5 2.485(4) 3
Ce1 O1 2.496(4) .
Ce1 O3 2.517(4) .
Ce1 O6 2.541(5) .
Ce1 N1 2.581(5) .
Ce1 O9 2.596(4) 3
Ce1 O5 2.611(4) .
Ce1 O10 2.638(5) 3
Ce1 C13 2.976(6) 3
Ce1 S 3.2038(14) .
Ce2 O4 2.448(5) 1_655
Ce2 O11 2.457(4) .
Ce2 O7 2.488(4) .
Ce2 O14 2.514(5) .
Ce2 O13 2.550(5) .
Ce2 O9 2.567(4) .
Ce2 O2 2.605(4) .
Ce2 O1 2.615(4) .
Ce2 N2 2.643(5) .
Ce2 C6 2.970(6) .
S O8 1.444(5) .
S O7 1.472(5) .
S O6 1.473(5) .
S O5 1.503(4) .
O1 C6 1.269(7) .
O2 C6 1.244(7) .
O3 C7 1.253(7) .
O4 C7 1.247(7) .
O4 Ce2 2.448(4) 1_455
O5 Ce1 2.485(4) 3
O9 C13 1.266(7) .
O9 Ce1 2.596(4) 3
O10 C13 1.246(7) .
O10 Ce1 2.638(5) 3
O11 C14 1.245(7) .
O12 C14 1.255(8) .
O12 Ce1 2.454(5) 4_666
O13 H13A 0.8500 .
O13 H13B 0.8500 .
O14 H14A 0.8499 .
O14 H14B 0.8500 .
O15 H15A 0.8499 .
O15 H15B 0.8499 .
O16 H16A 0.8500 .
O16 H16B 0.8500 .
N1 C5 1.330(7) .
N1 C1 1.352(8) .
N2 C8 1.330(8) .
N2 C12 1.331(8) .
C1 C2 1.369(8) .
C1 C6 1.504(8) .
C2 C3 1.384(10) .
C2 H2A 0.9300 .
C3 C4 1.388(10) .
C3 H3A 0.9300 .
C4 C5 1.376(8) .
C4 H4A 0.9300 .
C5 C7 1.517(9) .
C8 C9 1.387(8) .
C8 C13 1.518(8) .
C9 C10 1.398(10) .
C9 H9A 0.9300 .
C10 C11 1.374(10) .
C10 H10A 0.9300 .
C11 C12 1.394(9) .
C11 H11A 0.9300 .
C12 C14 1.507(9) .
C13 Ce1 2.976(6) 3

loop_
_geom_hbond_atom_site_label_D
_geom_hbond_atom_site_label_H
_geom_hbond_atom_site_label_A
_geom_hbond_distance_DH
_geom_hbond_distance_HA
_geom_hbond_distance_DA
_geom_hbond_angle_DHA
_geom_hbond_site_symmetry_A
O13 H13A O3 0.85 2.03 2.859(7) 164.7 3
O13 H13B O7 0.85 2.19 3.010(6) 163.2 3_655
O13 H13B O8 0.85 2.64 3.297(7) 135.3 3_655
O14 H14B O10 0.85 2.02 2.737(6) 142.1 2
O14 H14B O2 0.85 2.38 2.948(6) 124.3 .
O15 H15A O16 0.85 2.56 3.114(16) 123.6 2_554
O15 H15B O16 0.85 2.45 3.090(17) 133.1 4_666
O16 H16A O8 0.85 2.35 2.879(14) 121.0 .
